data_2022867
loop_
_publ_author_name
'Le Thi Hong, Hai'
'Le Phuong, Thao'
'Van Pham, Thong'
'Minh Thi Nguyen, Hue'
'Van Meervelt, Luc'

_publ_section_title
;
 Unusual reaction of
 (<i>E</i>)-2-[(benzo[<i>d</i>]thia-zol-2-yl-imino)-meth-yl]-5-(di-ethyl-amino)-phenol
 with tri-phenyl-borane: crystal structures and optical properties.
;
_journal_issue 'Pt 11'
_journal_name_full 'Acta crystallographica. Section E, Crystallographic communications'
_journal_page_first 982
_journal_page_last 987
_journal_paper_doi 10.1107/S2056989023008514
_journal_volume 79
_journal_year 2023
_chemical_formula_iupac 'C23 H24 B N O2'
_chemical_formula_moiety 'C23 H24 B N O2'
_chemical_formula_sum 'C23 H24 B N O2'
_chemical_formula_weight 362.24
_chemical_name_common <i>N</i>,<i>N</i>-Diethyl-2,2-diphenyl-2<i>H</i>-1,3\l^3^,2\l^4^-benzodioxaborinin-7-amine
_chemical_name_systematic
;
7-(Diethylamino)-2,2-diphenyl-1,3-dioxa-2-borata-1,2-dihydronaphthalene
;
_space_group_crystal_system triclinic
_space_group_IT_number 2
_space_group_name_Hall '-P 1'
_space_group_name_H-M_alt 'P -1'
_atom_sites_solution_hydrogens geom
_atom_sites_solution_primary dual
_audit_creation_method
;
Olex2 1.3
(compiled 2020.11.12 svn.r5f609507 for OlexSys, GUI svn.r6408)
;
_cell_angle_alpha 86.207(3)
_cell_angle_beta 87.553(4)
_cell_angle_gamma 88.394(3)
_cell_formula_units_Z 4
_cell_length_a 10.6725(5)
_cell_length_b 11.8934(4)
_cell_length_c 16.1411(7)
_cell_measurement_reflns_used 7067
_cell_measurement_temperature 293(2)
_cell_measurement_theta_max 22.8120
_cell_measurement_theta_min 2.8660
_cell_volume 2041.82(15)
_computing_cell_refinement
;
CrysAlisPro 1.171.40.25a (Rigaku OD, 2022)
;
_computing_data_collection
;
CrysAlisPro 1.171.40.25a (Rigaku OD, 2022)
;
_computing_data_reduction
;
CrysAlisPro 1.171.40.25a (Rigaku OD, 2022)
;
_computing_molecular_graphics
;
Olex2 1.3 (Dolomanov <i>et al.</i>,  2009)
;
_computing_publication_material
;
Olex2 1.3 (Dolomanov <i>et al.</i>,  2009)
;
_computing_structure_refinement
;
<i>SHELXL2016/4</i> (Sheldrick, 2015b)
;
_computing_structure_solution
;
<i>SHELXT2014/5</i> (Sheldrick, 2015a)
;
_diffrn_ambient_temperature 293(2)
_diffrn_detector 'CCD plate'
_diffrn_detector_area_resol_mean 15.9631
_diffrn_measured_fraction_theta_full 0.998
_diffrn_measured_fraction_theta_max 0.998
_diffrn_measurement_device 'four-circle diffractometer'
_diffrn_measurement_device_type 'SuperNova, Single source at offset/far, Eos'
_diffrn_measurement_method '\w scans'
_diffrn_radiation_monochromator mirror
_diffrn_radiation_probe x-ray
_diffrn_radiation_type 'Mo K\a'
_diffrn_radiation_wavelength 0.71073
_diffrn_reflns_av_R_equivalents 0.0461
_diffrn_reflns_av_unetI/netI 0.0497
_diffrn_reflns_limit_h_max 13
_diffrn_reflns_limit_h_min -13
_diffrn_reflns_limit_k_max 14
_diffrn_reflns_limit_k_min -14
_diffrn_reflns_limit_l_max 20
_diffrn_reflns_limit_l_min -20
_diffrn_reflns_number 33181
_diffrn_reflns_theta_full 25.242
_diffrn_reflns_theta_max 26.368
_diffrn_reflns_theta_min 2.531
_diffrn_source 'micro-focus sealed X-ray tube'
_exptl_absorpt_coefficient_mu 0.073
_exptl_absorpt_correction_T_max 1.00000
_exptl_absorpt_correction_T_min 0.83863
_exptl_absorpt_correction_type multi-scan
_exptl_absorpt_process_details
;
(CrysAlisPro; Rigaku OD, 2022)
;
_exptl_crystal_colour brown
_exptl_crystal_density_diffrn 1.162
_exptl_crystal_description needle
_exptl_crystal_F_000 760
_exptl_crystal_size_max 0.5
_exptl_crystal_size_mid 0.15
_exptl_crystal_size_min 0.15
_refine_diff_density_max 0.176
_refine_diff_density_min -0.180
_refine_ls_extinction_method none
_refine_ls_goodness_of_fit_ref 1.051
_refine_ls_hydrogen_treatment constr
_refine_ls_matrix_type full
_refine_ls_number_parameters 491
_refine_ls_number_reflns 8340
_refine_ls_number_restraints 0
_refine_ls_restrained_S_all 1.051
_refine_ls_R_factor_all 0.1228
_refine_ls_R_factor_gt 0.0690
_refine_ls_shift/su_max 0.000
_refine_ls_shift/su_mean 0.000
_refine_ls_structure_factor_coef Fsqd
_refine_ls_weighting_details 'w=1/[\s^2^(Fo^2^)+(0.0636P)^2^+0.7500P] where P=(Fo^2^+2Fc^2^)/3'
_refine_ls_weighting_scheme calc
_refine_ls_wR_factor_gt 0.1632
_refine_ls_wR_factor_ref 0.1957
_reflns_number_gt 4623
_reflns_number_total 8340
_reflns_threshold_expression 'I > 2\s(I)'
_cod_data_source_file pk2698sup1.cif
_cod_data_source_block I
_cod_depositor_comments 'Adding full bibliography for 2022866--2022867.cif.'
_cod_database_code 2022867
_cod_database_fobs_code 2022867
_shelx_space_group_comment
;
The symmetry employed for this shelxl refinement is uniquely defined
by the following loop, which should always be used as a source of
symmetry information in preference to the above space-group names.
They are only intended as comments.
;

loop_
_space_group_symop_operation_xyz
'x, y, z'
'-x, -y, -z'

loop_
_atom_site_type_symbol
_atom_site_label
_atom_site_fract_x
_atom_site_fract_y
_atom_site_fract_z
_atom_site_U_iso_or_equiv
_atom_site_adp_type
_atom_site_calc_flag
_atom_site_occupancy
_atom_site_disorder_assembly
_atom_site_disorder_group
O O1 0.53603(19) -0.09682(14) 0.73035(12) 0.0662(5) Uani d 1 . .
N N1 0.8206(3) 0.1521(2) 0.42080(15) 0.0827(8) Uani d 1 . .
C C1 0.5824(3) -0.1290(2) 0.66118(19) 0.0762(9) Uani d 1 . .
H H1 0.572647 -0.203835 0.649876 0.091 Uiso calc 1 . .
B B1 0.5754(3) 0.0205(2) 0.75708(19) 0.0552(8) Uani d 1 . .
O O2 0.59385(18) 0.09724(13) 0.67987(11) 0.0602(5) Uani d 1 . .
N N2 0.3505(2) 0.6467(2) 0.95420(14) 0.0666(6) Uani d 1 . .
B B2 0.7059(3) 0.5222(2) 0.66826(19) 0.0524(7) Uani d 1 . .
O O3 0.65253(18) 0.40191(14) 0.66678(12) 0.0650(5) Uani d 1 . .
O O4 0.60878(15) 0.59518(13) 0.71133(10) 0.0535(5) Uani d 1 . .
C C24 0.5782(3) 0.3668(2) 0.72724(17) 0.0596(7) Uani d 1 . .
H H24 0.558192 0.290986 0.730969 0.072 Uiso calc 1 . .
C C25 0.5264(2) 0.4334(2) 0.78661(16) 0.0524(6) Uani d 1 . .
C C26 0.4490(3) 0.3909(2) 0.85421(18) 0.0649(8) Uani d 1 . .
H H26 0.436344 0.313740 0.861057 0.078 Uiso calc 1 . .
C C27 0.3929(3) 0.4591(3) 0.90907(18) 0.0678(8) Uani d 1 . .
H H27 0.344752 0.428083 0.953768 0.081 Uiso calc 1 . .
C C28 0.4068(2) 0.5784(2) 0.89925(16) 0.0542(6) Uani d 1 . .
C C29 0.4804(2) 0.6220(2) 0.83050(15) 0.0501(6) Uani d 1 . .
H H29 0.487968 0.699660 0.821733 0.060 Uiso calc 1 . .
C C30 0.5411(2) 0.5527(2) 0.77622(15) 0.0465(6) Uani d 1 . .
C C31 0.8321(3) 0.5120(2) 0.71860(16) 0.0581(7) Uani d 1 . .
C C32 0.9044(3) 0.4135(3) 0.7290(2) 0.0870(10) Uani d 1 . .
H H32 0.874740 0.346663 0.711373 0.104 Uiso calc 1 . .
C C33 1.0206(5) 0.4131(5) 0.7654(3) 0.1164(16) Uani d 1 . .
H H33 1.067531 0.346184 0.771536 0.140 Uiso calc 1 . .
C C34 1.0660(4) 0.5099(6) 0.7922(3) 0.1203(18) Uani d 1 . .
H H34 1.143984 0.509266 0.815794 0.144 Uiso calc 1 . .
C C35 0.9976(4) 0.6054(4) 0.7842(2) 0.1055(13) Uani d 1 . .
H H35 1.027674 0.671192 0.803419 0.127 Uiso calc 1 . .
C C36 0.8826(3) 0.6077(3) 0.7477(2) 0.0795(9) Uani d 1 . .
H H36 0.837399 0.675585 0.742486 0.095 Uiso calc 1 . .
C C37 0.7232(3) 0.5703(2) 0.57312(16) 0.0529(6) Uani d 1 . .
C C38 0.8380(3) 0.5875(3) 0.53268(19) 0.0810(10) Uani d 1 . .
H H38 0.910560 0.571497 0.561650 0.097 Uiso calc 1 . .
C C39 0.8491(4) 0.6280(3) 0.4501(2) 0.0946(11) Uani d 1 . .
H H39 0.928081 0.637633 0.424401 0.114 Uiso calc 1 . .
C C40 0.7446(4) 0.6536(3) 0.4067(2) 0.0833(10) Uani d 1 . .
H H40 0.751450 0.681488 0.351510 0.100 Uiso calc 1 . .
C C41 0.6304(4) 0.6378(3) 0.4449(2) 0.0820(9) Uani d 1 . .
H H41 0.558312 0.655347 0.415734 0.098 Uiso calc 1 . .
C C42 0.6199(3) 0.5962(2) 0.52636(19) 0.0695(8) Uani d 1 . .
H H42 0.540374 0.585047 0.550779 0.083 Uiso calc 1 . .
C C43 0.2803(3) 0.6019(3) 1.02979(19) 0.0863(10) Uani d 1 . .
H H43A 0.284960 0.654840 1.072724 0.104 Uiso calc 1 . .
H H43B 0.320042 0.531585 1.049803 0.104 Uiso calc 1 . .
C C44 0.1453(4) 0.5818(4) 1.0156(2) 0.1313(17) Uani d 1 . .
H H44A 0.139749 0.530015 0.972839 0.197 Uiso calc 1 . .
H H44B 0.104013 0.651879 0.998807 0.197 Uiso calc 1 . .
H H44C 0.105463 0.550642 1.066115 0.197 Uiso calc 1 . .
C C45 0.3515(3) 0.7704(3) 0.9396(2) 0.0747(9) Uani d 1 . .
H H45A 0.435359 0.792552 0.920821 0.090 Uiso calc 1 . .
H H45B 0.331727 0.804384 0.991659 0.090 Uiso calc 1 . .
C C46 0.2599(3) 0.8153(3) 0.8763(3) 0.1022(12) Uani d 1 . .
H H46A 0.279444 0.782755 0.824272 0.153 Uiso calc 1 . .
H H46B 0.265574 0.895825 0.868917 0.153 Uiso calc 1 . .
H H46C 0.176286 0.796109 0.895283 0.153 Uiso calc 1 . .
C C2 0.6454(3) -0.0609(2) 0.60257(18) 0.0752(9) Uani d 1 . .
C C3 0.7001(5) -0.1017(3) 0.5287(2) 0.1132(15) Uani d 1 . .
H H3 0.697501 -0.178385 0.520780 0.136 Uiso calc 1 . .
C C4 0.7556(4) -0.0329(3) 0.4695(2) 0.1091(14) Uani d 1 . .
H H4 0.790806 -0.062657 0.421704 0.131 Uiso calc 1 . .
C C5 0.7612(3) 0.0854(3) 0.47927(18) 0.0736(9) Uani d 1 . .
C C6 0.7043(3) 0.1275(2) 0.55203(16) 0.0640(8) Uani d 1 . .
H H6 0.704011 0.204556 0.558861 0.077 Uiso calc 1 . .
C C7 0.6496(3) 0.0568(2) 0.61259(16) 0.0595(7) Uani d 1 . .
C C8 0.7027(3) 0.0022(2) 0.80481(17) 0.0607(7) Uani d 1 . .
C C9 0.7525(3) -0.1014(3) 0.83307(19) 0.0749(9) Uani d 1 . .
H H9 0.710055 -0.166418 0.823903 0.090 Uiso calc 1 . .
C C10 0.8643(4) -0.1113(4) 0.8748(2) 0.0990(12) Uani d 1 . .
H H10 0.896208 -0.182034 0.892340 0.119 Uiso calc 1 . .
C C11 0.9272(4) -0.0162(5) 0.8900(2) 0.1057(13) Uani d 1 . .
H H11 1.001230 -0.022599 0.918513 0.127 Uiso calc 1 . .
C C12 0.8820(4) 0.0869(4) 0.8635(3) 0.1111(14) Uani d 1 . .
H H12 0.925109 0.151270 0.873340 0.133 Uiso calc 1 . .
C C13 0.7716(3) 0.0957(3) 0.8218(2) 0.0878(10) Uani d 1 . .
H H13 0.741521 0.167075 0.804279 0.105 Uiso calc 1 . .
C C14 0.4570(2) 0.0692(2) 0.80939(16) 0.0516(6) Uani d 1 . .
C C15 0.4528(3) 0.0731(2) 0.89529(16) 0.0577(7) Uani d 1 . .
H H15 0.523163 0.049553 0.924471 0.069 Uiso calc 1 . .
C C16 0.3469(3) 0.1109(2) 0.93871(19) 0.0686(8) Uani d 1 . .
H H16 0.346943 0.112859 0.996214 0.082 Uiso calc 1 . .
C C17 0.2422(3) 0.1453(3) 0.8971(2) 0.0777(9) Uani d 1 . .
H H17 0.170708 0.170022 0.926256 0.093 Uiso calc 1 . .
C C18 0.2428(3) 0.1432(3) 0.8124(2) 0.0801(9) Uani d 1 . .
H H18 0.171788 0.166823 0.783991 0.096 Uiso calc 1 . .
C C19 0.3491(3) 0.1058(2) 0.76901(19) 0.0669(8) Uani d 1 . .
H H19 0.348398 0.105227 0.711452 0.080 Uiso calc 1 . .
C C20 0.8804(4) 0.1091(3) 0.3436(2) 0.1040(13) Uani d 1 . .
H H20A 0.882825 0.169580 0.300228 0.125 Uiso calc 1 . .
H H20B 0.830299 0.049568 0.325029 0.125 Uiso calc 1 . .
C C21 1.0107(6) 0.0647(5) 0.3574(3) 0.185(3) Uani d 1 . .
H H21A 1.047292 0.039731 0.306199 0.278 Uiso calc 1 . .
H H21B 1.008222 0.002540 0.398464 0.278 Uiso calc 1 . .
H H21C 1.060296 0.123254 0.376336 0.278 Uiso calc 1 . .
C C22 0.8287(4) 0.2749(3) 0.4276(2) 0.0998(12) Uani d 1 . .
H H22A 0.832908 0.290873 0.485517 0.120 Uiso calc 1 . .
H H22B 0.904446 0.301953 0.398384 0.120 Uiso calc 1 . .
C C23 0.7185(5) 0.3336(4) 0.3917(4) 0.151(2) Uani d 1 . .
H H23A 0.723936 0.413135 0.397332 0.227 Uiso calc 1 . .
H H23B 0.643585 0.306389 0.420468 0.227 Uiso calc 1 . .
H H23C 0.715912 0.319542 0.333921 0.227 Uiso calc 1 . .

loop_
_atom_site_aniso_label
_atom_site_aniso_U_11
_atom_site_aniso_U_22
_atom_site_aniso_U_33
_atom_site_aniso_U_12
_atom_site_aniso_U_13
_atom_site_aniso_U_23
O1 0.0925(15) 0.0455(10) 0.0604(12) -0.0145(9) 0.0079(10) -0.0031(9)
N1 0.112(2) 0.0756(18) 0.0584(15) -0.0104(15) 0.0241(15) -0.0058(13)
C1 0.120(3) 0.0468(16) 0.0630(19) -0.0167(17) -0.0004(18) -0.0103(14)
B1 0.063(2) 0.0452(16) 0.0575(18) -0.0090(14) 0.0031(15) -0.0031(14)
O2 0.0827(13) 0.0440(10) 0.0532(11) -0.0112(9) 0.0139(9) -0.0054(8)
N2 0.0601(15) 0.0826(18) 0.0561(14) -0.0031(12) 0.0089(12) -0.0027(12)
B2 0.0564(18) 0.0409(15) 0.0593(18) 0.0003(13) 0.0050(15) -0.0045(13)
O3 0.0817(14) 0.0476(10) 0.0655(12) -0.0067(9) 0.0066(11) -0.0067(9)
O4 0.0563(11) 0.0435(9) 0.0586(11) -0.0032(8) 0.0111(9) 0.0036(8)
C24 0.0701(19) 0.0446(15) 0.0642(18) -0.0079(13) -0.0086(15) 0.0028(13)
C25 0.0535(15) 0.0445(14) 0.0585(16) -0.0050(12) -0.0050(13) 0.0045(12)
C26 0.0685(19) 0.0525(16) 0.0717(19) -0.0119(14) 0.0004(15) 0.0133(14)
C27 0.0657(19) 0.0707(19) 0.0639(18) -0.0080(15) 0.0100(15) 0.0143(15)
C28 0.0471(15) 0.0621(17) 0.0527(15) -0.0036(12) -0.0014(12) 0.0028(13)
C29 0.0499(15) 0.0432(13) 0.0563(15) -0.0023(11) 0.0017(12) 0.0016(12)
C30 0.0408(13) 0.0469(14) 0.0514(14) -0.0048(11) -0.0041(11) 0.0038(11)
C31 0.0614(17) 0.0638(17) 0.0472(15) 0.0045(14) 0.0063(13) 0.0036(13)
C32 0.092(3) 0.092(2) 0.074(2) 0.035(2) 0.0040(19) -0.0008(18)
C33 0.098(3) 0.158(5) 0.087(3) 0.067(3) 0.001(2) 0.009(3)
C34 0.064(3) 0.226(6) 0.068(3) 0.012(3) 0.0014(19) 0.009(3)
C35 0.081(3) 0.150(4) 0.087(3) -0.032(3) -0.014(2) 0.002(3)
C36 0.075(2) 0.083(2) 0.081(2) -0.0115(18) -0.0165(18) 0.0019(18)
C37 0.0593(17) 0.0441(14) 0.0552(15) -0.0008(12) -0.0014(13) -0.0037(11)
C38 0.068(2) 0.107(3) 0.0634(19) 0.0043(18) 0.0069(16) 0.0151(17)
C39 0.090(3) 0.120(3) 0.068(2) 0.003(2) 0.019(2) 0.016(2)
C40 0.121(3) 0.075(2) 0.0520(18) -0.001(2) 0.000(2) 0.0031(15)
C41 0.097(3) 0.086(2) 0.065(2) -0.0049(19) -0.0242(19) -0.0045(17)
C42 0.070(2) 0.075(2) 0.0646(19) -0.0096(15) -0.0085(16) -0.0056(15)
C43 0.085(2) 0.119(3) 0.0552(18) -0.007(2) 0.0077(17) -0.0071(18)
C44 0.081(3) 0.222(5) 0.089(3) -0.042(3) 0.018(2) 0.004(3)
C45 0.067(2) 0.075(2) 0.084(2) -0.0118(16) 0.0163(17) -0.0291(17)
C46 0.075(2) 0.070(2) 0.161(4) 0.0040(18) -0.010(2) 0.001(2)
C2 0.124(3) 0.0470(16) 0.0546(17) -0.0147(16) 0.0106(17) -0.0072(13)
C3 0.218(5) 0.0530(19) 0.068(2) -0.019(2) 0.026(3) -0.0160(17)
C4 0.201(4) 0.066(2) 0.058(2) -0.003(2) 0.031(2) -0.0157(17)
C5 0.104(2) 0.0641(19) 0.0519(17) -0.0083(17) 0.0107(16) -0.0035(14)
C6 0.088(2) 0.0499(15) 0.0541(16) -0.0097(14) 0.0108(15) -0.0047(13)
C7 0.080(2) 0.0506(16) 0.0479(15) -0.0087(14) 0.0052(14) -0.0071(12)
C8 0.0573(17) 0.0616(17) 0.0621(17) 0.0040(14) 0.0142(14) -0.0098(14)
C9 0.072(2) 0.082(2) 0.068(2) 0.0098(17) 0.0097(17) 0.0014(16)
C10 0.084(3) 0.122(3) 0.086(3) 0.032(2) 0.010(2) 0.009(2)
C11 0.065(2) 0.161(4) 0.092(3) 0.022(3) -0.004(2) -0.025(3)
C12 0.063(2) 0.129(4) 0.146(4) 0.005(2) -0.011(2) -0.046(3)
C13 0.065(2) 0.084(2) 0.118(3) 0.0039(18) -0.010(2) -0.026(2)
C14 0.0516(15) 0.0459(14) 0.0561(16) -0.0074(11) 0.0000(12) 0.0067(11)
C15 0.0536(16) 0.0622(17) 0.0550(16) 0.0028(13) 0.0038(13) 0.0078(13)
C16 0.068(2) 0.0730(19) 0.0616(18) 0.0023(15) 0.0165(15) 0.0040(15)
C17 0.058(2) 0.073(2) 0.097(3) 0.0061(15) 0.0165(18) 0.0113(18)
C18 0.0563(19) 0.080(2) 0.102(3) 0.0042(16) -0.0100(18) 0.0170(19)
C19 0.0656(19) 0.0669(18) 0.0668(18) -0.0041(15) -0.0071(15) 0.0095(14)
C20 0.152(4) 0.102(3) 0.055(2) -0.004(3) 0.021(2) -0.0012(18)
C21 0.173(5) 0.236(7) 0.130(4) 0.085(5) 0.069(4) 0.022(4)
C22 0.117(3) 0.100(3) 0.081(2) -0.040(2) 0.033(2) -0.008(2)
C23 0.154(5) 0.105(4) 0.189(5) 0.016(3) 0.040(4) -0.002(3)

loop_
_atom_type_symbol
_atom_type_description
_atom_type_scat_dispersion_real
_atom_type_scat_dispersion_imag
_atom_type_scat_source
C C 0.0033 0.0016 'International Tables Vol C Tables 4.2.6.8 and 6.1.1.4'
H H 0.0000 0.0000 'International Tables Vol C Tables 4.2.6.8 and 6.1.1.4'
B B 0.0013 0.0007 'International Tables Vol C Tables 4.2.6.8 and 6.1.1.4'
N N 0.0061 0.0033 'International Tables Vol C Tables 4.2.6.8 and 6.1.1.4'
O O 0.0106 0.0060 'International Tables Vol C Tables 4.2.6.8 and 6.1.1.4'

loop_
_geom_angle_atom_site_label_1
_geom_angle_atom_site_label_2
_geom_angle_atom_site_label_3
_geom_angle_site_symmetry_1
_geom_angle_site_symmetry_3
_geom_angle
_geom_angle_publ_flag
C1 O1 B1 . . 117.3(2) ?
C5 N1 C20 . . 123.0(3) ?
C5 N1 C22 . . 122.1(3) ?
C22 N1 C20 . . 114.9(3) ?
O1 C1 H1 . . 117.7 ?
O1 C1 C2 . . 124.6(3) ?
C2 C1 H1 . . 117.7 ?
O1 B1 C8 . . 107.7(2) ?
O1 B1 C14 . . 105.8(2) ?
O2 B1 O1 . . 108.1(2) ?
O2 B1 C8 . . 111.0(2) ?
O2 B1 C14 . . 107.4(2) ?
C8 B1 C14 . . 116.4(2) ?
C7 O2 B1 . . 119.3(2) ?
C28 N2 C43 . . 122.1(3) ?
C28 N2 C45 . . 121.3(2) ?
C45 N2 C43 . . 116.5(2) ?
O3 B2 C31 . . 107.8(2) ?
O3 B2 C37 . . 106.8(2) ?
O4 B2 O3 . . 107.9(2) ?
O4 B2 C31 . . 110.8(2) ?
O4 B2 C37 . . 108.3(2) ?
C31 B2 C37 . . 115.0(2) ?
C24 O3 B2 . . 118.3(2) ?
C30 O4 B2 . . 120.12(19) ?
O3 C24 H24 . . 117.7 ?
O3 C24 C25 . . 124.6(2) ?
C25 C24 H24 . . 117.7 ?
C24 C25 C26 . . 123.0(2) ?
C24 C25 C30 . . 118.9(2) ?
C26 C25 C30 . . 117.8(2) ?
C25 C26 H26 . . 119.0 ?
C27 C26 C25 . . 121.9(3) ?
C27 C26 H26 . . 119.0 ?
C26 C27 H27 . . 119.6 ?
C26 C27 C28 . . 120.8(2) ?
C28 C27 H27 . . 119.6 ?
N2 C28 C27 . . 120.8(2) ?
N2 C28 C29 . . 121.4(2) ?
C29 C28 C27 . . 117.8(2) ?
C28 C29 H29 . . 119.2 ?
C30 C29 C28 . . 121.6(2) ?
C30 C29 H29 . . 119.2 ?
O4 C30 C25 . . 119.0(2) ?
O4 C30 C29 . . 120.8(2) ?
C29 C30 C25 . . 120.0(2) ?
C32 C31 B2 . . 124.0(3) ?
C32 C31 C36 . . 115.6(3) ?
C36 C31 B2 . . 120.0(3) ?
C31 C32 H32 . . 119.4 ?
C31 C32 C33 . . 121.2(4) ?
C33 C32 H32 . . 119.4 ?
C32 C33 H33 . . 119.7 ?
C34 C33 C32 . . 120.6(4) ?
C34 C33 H33 . . 119.7 ?
C33 C34 H34 . . 120.2 ?
C35 C34 C33 . . 119.5(5) ?
C35 C34 H34 . . 120.2 ?
C34 C35 H35 . . 119.7 ?
C34 C35 C36 . . 120.7(4) ?
C36 C35 H35 . . 119.7 ?
C31 C36 H36 . . 118.8 ?
C35 C36 C31 . . 122.3(4) ?
C35 C36 H36 . . 118.8 ?
C38 C37 B2 . . 123.9(3) ?
C38 C37 C42 . . 115.7(3) ?
C42 C37 B2 . . 120.4(2) ?
C37 C38 H38 . . 118.9 ?
C37 C38 C39 . . 122.2(3) ?
C39 C38 H38 . . 118.9 ?
C38 C39 H39 . . 120.0 ?
C40 C39 C38 . . 120.1(3) ?
C40 C39 H39 . . 120.0 ?
C39 C40 H40 . . 120.5 ?
C41 C40 C39 . . 119.1(3) ?
C41 C40 H40 . . 120.5 ?
C40 C41 H41 . . 119.7 ?
C40 C41 C42 . . 120.6(3) ?
C42 C41 H41 . . 119.7 ?
C37 C42 H42 . . 118.8 ?
C41 C42 C37 . . 122.4(3) ?
C41 C42 H42 . . 118.8 ?
N2 C43 H43A . . 108.9 ?
N2 C43 H43B . . 108.9 ?
N2 C43 C44 . . 113.3(3) ?
H43A C43 H43B . . 107.7 ?
C44 C43 H43A . . 108.9 ?
C44 C43 H43B . . 108.9 ?
C43 C44 H44A . . 109.5 ?
C43 C44 H44B . . 109.5 ?
C43 C44 H44C . . 109.5 ?
H44A C44 H44B . . 109.5 ?
H44A C44 H44C . . 109.5 ?
H44B C44 H44C . . 109.5 ?
N2 C45 H45A . . 108.9 ?
N2 C45 H45B . . 108.9 ?
N2 C45 C46 . . 113.3(3) ?
H45A C45 H45B . . 107.7 ?
C46 C45 H45A . . 108.9 ?
C46 C45 H45B . . 108.9 ?
C45 C46 H46A . . 109.5 ?
C45 C46 H46B . . 109.5 ?
C45 C46 H46C . . 109.5 ?
H46A C46 H46B . . 109.5 ?
H46A C46 H46C . . 109.5 ?
H46B C46 H46C . . 109.5 ?
C1 C2 C3 . . 122.5(3) ?
C1 C2 C7 . . 119.6(3) ?
C3 C2 C7 . . 117.8(3) ?
C2 C3 H3 . . 119.1 ?
C4 C3 C2 . . 121.9(3) ?
C4 C3 H3 . . 119.1 ?
C3 C4 H4 . . 119.6 ?
C3 C4 C5 . . 120.7(3) ?
C5 C4 H4 . . 119.6 ?
N1 C5 C4 . . 119.8(3) ?
N1 C5 C6 . . 122.3(3) ?
C6 C5 C4 . . 117.8(3) ?
C5 C6 H6 . . 119.4 ?
C7 C6 C5 . . 121.1(3) ?
C7 C6 H6 . . 119.4 ?
O2 C7 C2 . . 118.6(2) ?
O2 C7 C6 . . 120.8(2) ?
C6 C7 C2 . . 120.6(2) ?
C9 C8 B1 . . 125.0(3) ?
C9 C8 C13 . . 115.4(3) ?
C13 C8 B1 . . 119.6(3) ?
C8 C9 H9 . . 119.0 ?
C8 C9 C10 . . 122.0(3) ?
C10 C9 H9 . . 119.0 ?
C9 C10 H10 . . 120.1 ?
C11 C10 C9 . . 119.8(4) ?
C11 C10 H10 . . 120.1 ?
C10 C11 H11 . . 119.9 ?
C12 C11 C10 . . 120.3(4) ?
C12 C11 H11 . . 119.9 ?
C11 C12 H12 . . 120.3 ?
C11 C12 C13 . . 119.5(4) ?
C13 C12 H12 . . 120.3 ?
C8 C13 H13 . . 118.5 ?
C12 C13 C8 . . 123.0(4) ?
C12 C13 H13 . . 118.5 ?
C15 C14 B1 . . 123.5(2) ?
C15 C14 C19 . . 116.5(2) ?
C19 C14 B1 . . 119.9(2) ?
C14 C15 H15 . . 119.0 ?
C16 C15 C14 . . 121.9(3) ?
C16 C15 H15 . . 119.0 ?
C15 C16 H16 . . 120.0 ?
C17 C16 C15 . . 120.0(3) ?
C17 C16 H16 . . 120.0 ?
C16 C17 H17 . . 120.1 ?
C16 C17 C18 . . 119.8(3) ?
C18 C17 H17 . . 120.1 ?
C17 C18 H18 . . 120.0 ?
C17 C18 C19 . . 120.1(3) ?
C19 C18 H18 . . 120.0 ?
C14 C19 H19 . . 119.2 ?
C18 C19 C14 . . 121.7(3) ?
C18 C19 H19 . . 119.2 ?
N1 C20 H20A . . 109.3 ?
N1 C20 H20B . . 109.3 ?
N1 C20 C21 . . 111.6(3) ?
H20A C20 H20B . . 108.0 ?
C21 C20 H20A . . 109.3 ?
C21 C20 H20B . . 109.3 ?
C20 C21 H21A . . 109.5 ?
C20 C21 H21B . . 109.5 ?
C20 C21 H21C . . 109.5 ?
H21A C21 H21B . . 109.5 ?
H21A C21 H21C . . 109.5 ?
H21B C21 H21C . . 109.5 ?
N1 C22 H22A . . 109.6 ?
N1 C22 H22B . . 109.6 ?
H22A C22 H22B . . 108.1 ?
C23 C22 N1 . . 110.2(4) ?
C23 C22 H22A . . 109.6 ?
C23 C22 H22B . . 109.6 ?
C22 C23 H23A . . 109.5 ?
C22 C23 H23B . . 109.5 ?
C22 C23 H23C . . 109.5 ?
H23A C23 H23B . . 109.5 ?
H23A C23 H23C . . 109.5 ?
H23B C23 H23C . . 109.5 ?

loop_
_geom_bond_atom_site_label_1
_geom_bond_atom_site_label_2
_geom_bond_site_symmetry_2
_geom_bond_distance
_geom_bond_publ_flag
O1 C1 . 1.279(3) ?
O1 B1 . 1.562(3) ?
N1 C5 . 1.341(4) ?
N1 C20 . 1.490(4) ?
N1 C22 . 1.477(4) ?
C1 H1 . 0.9300 ?
C1 C2 . 1.370(4) ?
B1 O2 . 1.504(3) ?
B1 C8 . 1.593(4) ?
B1 C14 . 1.606(4) ?
O2 C7 . 1.328(3) ?
N2 C28 . 1.353(3) ?
N2 C43 . 1.481(4) ?
N2 C45 . 1.474(4) ?
B2 O3 . 1.557(3) ?
B2 O4 . 1.510(3) ?
B2 C31 . 1.600(4) ?
B2 C37 . 1.608(4) ?
O3 C24 . 1.286(3) ?
O4 C30 . 1.327(3) ?
C24 H24 . 0.9300 ?
C24 C25 . 1.372(4) ?
C25 C26 . 1.415(4) ?
C25 C30 . 1.430(3) ?
C26 H26 . 0.9300 ?
C26 C27 . 1.350(4) ?
C27 H27 . 0.9300 ?
C27 C28 . 1.428(4) ?
C28 C29 . 1.411(3) ?
C29 H29 . 0.9300 ?
C29 C30 . 1.373(3) ?
C31 C32 . 1.389(4) ?
C31 C36 . 1.390(4) ?
C32 H32 . 0.9300 ?
C32 C33 . 1.395(6) ?
C33 H33 . 0.9300 ?
C33 C34 . 1.364(6) ?
C34 H34 . 0.9300 ?
C34 C35 . 1.336(6) ?
C35 H35 . 0.9300 ?
C35 C36 . 1.383(5) ?
C36 H36 . 0.9300 ?
C37 C38 . 1.378(4) ?
C37 C42 . 1.378(4) ?
C38 H38 . 0.9300 ?
C38 C39 . 1.389(4) ?
C39 H39 . 0.9300 ?
C39 C40 . 1.358(5) ?
C40 H40 . 0.9300 ?
C40 C41 . 1.355(5) ?
C41 H41 . 0.9300 ?
C41 C42 . 1.376(4) ?
C42 H42 . 0.9300 ?
C43 H43A . 0.9700 ?
C43 H43B . 0.9700 ?
C43 C44 . 1.497(5) ?
C44 H44A . 0.9600 ?
C44 H44B . 0.9600 ?
C44 H44C . 0.9600 ?
C45 H45A . 0.9700 ?
C45 H45B . 0.9700 ?
C45 C46 . 1.507(5) ?
C46 H46A . 0.9600 ?
C46 H46B . 0.9600 ?
C46 H46C . 0.9600 ?
C2 C3 . 1.414(4) ?
C2 C7 . 1.422(4) ?
C3 H3 . 0.9300 ?
C3 C4 . 1.345(5) ?
C4 H4 . 0.9300 ?
C4 C5 . 1.430(4) ?
C5 C6 . 1.414(4) ?
C6 H6 . 0.9300 ?
C6 C7 . 1.369(3) ?
C8 C9 . 1.386(4) ?
C8 C13 . 1.398(4) ?
C9 H9 . 0.9300 ?
C9 C10 . 1.394(5) ?
C10 H10 . 0.9300 ?
C10 C11 . 1.372(6) ?
C11 H11 . 0.9300 ?
C11 C12 . 1.354(6) ?
C12 H12 . 0.9300 ?
C12 C13 . 1.380(5) ?
C13 H13 . 0.9300 ?
C14 C15 . 1.389(4) ?
C14 C19 . 1.392(4) ?
C15 H15 . 0.9300 ?
C15 C16 . 1.385(4) ?
C16 H16 . 0.9300 ?
C16 C17 . 1.367(4) ?
C17 H17 . 0.9300 ?
C17 C18 . 1.368(4) ?
C18 H18 . 0.9300 ?
C18 C19 . 1.386(4) ?
C19 H19 . 0.9300 ?
C20 H20A . 0.9700 ?
C20 H20B . 0.9700 ?
C20 C21 . 1.494(6) ?
C21 H21A . 0.9600 ?
C21 H21B . 0.9600 ?
C21 H21C . 0.9600 ?
C22 H22A . 0.9700 ?
C22 H22B . 0.9700 ?
C22 C23 . 1.471(6) ?
C23 H23A . 0.9600 ?
C23 H23B . 0.9600 ?
C23 H23C . 0.9600 ?

loop_
_geom_hbond_atom_site_label_D
_geom_hbond_atom_site_label_H
_geom_hbond_atom_site_label_A
_geom_hbond_site_symmetry_D
_geom_hbond_site_symmetry_H
_geom_hbond_site_symmetry_A
_geom_hbond_distance_DH
_geom_hbond_distance_HA
_geom_hbond_distance_DA
_geom_hbond_angle_DHA
_geom_hbond_publ_flag
C24 H24 O2 1_555 1_555 1_555 0.93 2.51 3.343(3) 149 yes
C1 H1 O4 1_555 1_555 1_545 0.93 2.55 3.334(3) 142 yes
C3 H3 Cg9 1_555 1_555 1_545 0.93 2.59 3.510(4) 169 yes
C23 H23A Cg9 1_555 1_555 1_555 0.96 2.88 3.771(5) 155 yes
C26 H26 Cg4 1_555 1_555 1_555 0.93 2.66 3.562(3) 164 yes
C46 H46B Cg4 1_555 1_555 1_565 0.96 2.69 3.623(4) 164 yes
C21 H21A Cg3 1_555 1_555 2_756 0.96 2.87 3.815(5) 168 yes
C43 H43B Cg7 1_555 1_555 2_667 0.96 2.93 3.626(3) 129 yes
C44 H44C Cg8 1_555 1_555 2_667 0.96 2.95 3.876(4) 162 yes

loop_
_geom_torsion_atom_site_label_1
_geom_torsion_atom_site_label_2
_geom_torsion_atom_site_label_3
_geom_torsion_atom_site_label_4
_geom_torsion_site_symmetry_1
_geom_torsion_site_symmetry_2
_geom_torsion_site_symmetry_3
_geom_torsion_site_symmetry_4
_geom_torsion
_geom_torsion_publ_flag
O1 C1 C2 C3 . . . . 177.0(4) ?
O1 C1 C2 C7 . . . . -7.5(5) ?
O1 B1 O2 C7 . . . . -40.4(3) ?
O1 B1 C8 C9 . . . . -13.0(4) ?
O1 B1 C8 C13 . . . . 167.9(2) ?
O1 B1 C14 C15 . . . . 105.6(3) ?
O1 B1 C14 C19 . . . . -71.5(3) ?
N1 C5 C6 C7 . . . . -176.8(3) ?
C1 O1 B1 O2 . . . . 33.7(3) ?
C1 O1 B1 C8 . . . . -86.4(3) ?
C1 O1 B1 C14 . . . . 148.5(3) ?
C1 C2 C3 C4 . . . . 176.2(4) ?
C1 C2 C7 O2 . . . . 1.3(5) ?
C1 C2 C7 C6 . . . . -175.3(3) ?
B1 O1 C1 C2 . . . . -12.1(5) ?
B1 O2 C7 C2 . . . . 24.8(4) ?
B1 O2 C7 C6 . . . . -158.6(3) ?
B1 C8 C9 C10 . . . . -179.7(3) ?
B1 C8 C13 C12 . . . . 179.4(3) ?
B1 C14 C15 C16 . . . . -177.0(2) ?
B1 C14 C19 C18 . . . . 176.8(3) ?
O2 B1 C8 C9 . . . . -131.1(3) ?
O2 B1 C8 C13 . . . . 49.8(3) ?
O2 B1 C14 C15 . . . . -139.1(2) ?
O2 B1 C14 C19 . . . . 43.8(3) ?
N2 C28 C29 C30 . . . . 177.7(2) ?
B2 O3 C24 C25 . . . . 10.8(4) ?
B2 O4 C30 C25 . . . . -22.6(3) ?
B2 O4 C30 C29 . . . . 160.8(2) ?
B2 C31 C32 C33 . . . . 172.7(3) ?
B2 C31 C36 C35 . . . . -173.4(3) ?
B2 C37 C38 C39 . . . . 179.2(3) ?
B2 C37 C42 C41 . . . . 179.8(3) ?
O3 B2 O4 C30 . . . . 37.9(3) ?
O3 B2 C31 C32 . . . . 23.0(3) ?
O3 B2 C31 C36 . . . . -163.8(2) ?
O3 B2 C37 C38 . . . . -110.8(3) ?
O3 B2 C37 C42 . . . . 68.5(3) ?
O3 C24 C25 C26 . . . . -177.4(3) ?
O3 C24 C25 C30 . . . . 8.6(4) ?
O4 B2 O3 C24 . . . . -31.6(3) ?
O4 B2 C31 C32 . . . . 140.8(3) ?
O4 B2 C31 C36 . . . . -45.9(3) ?
O4 B2 C37 C38 . . . . 133.2(3) ?
O4 B2 C37 C42 . . . . -47.5(3) ?
C24 C25 C26 C27 . . . . -175.9(3) ?
C24 C25 C30 O4 . . . . -2.8(4) ?
C24 C25 C30 C29 . . . . 173.9(2) ?
C25 C26 C27 C28 . . . . 2.0(5) ?
C26 C25 C30 O4 . . . . -177.1(2) ?
C26 C25 C30 C29 . . . . -0.5(4) ?
C26 C27 C28 N2 . . . . 180.0(3) ?
C26 C27 C28 C29 . . . . 0.1(4) ?
C27 C28 C29 C30 . . . . -2.5(4) ?
C28 N2 C43 C44 . . . . -87.7(4) ?
C28 N2 C45 C46 . . . . 76.7(3) ?
C28 C29 C30 O4 . . . . 179.2(2) ?
C28 C29 C30 C25 . . . . 2.6(4) ?
C30 C25 C26 C27 . . . . -1.8(4) ?
C31 B2 O3 C24 . . . . 88.0(3) ?
C31 B2 O4 C30 . . . . -79.9(3) ?
C31 B2 C37 C38 . . . . 8.7(4) ?
C31 B2 C37 C42 . . . . -172.0(2) ?
C31 C32 C33 C34 . . . . 0.3(6) ?
C32 C31 C36 C35 . . . . 0.4(4) ?
C32 C33 C34 C35 . . . . 0.8(7) ?
C33 C34 C35 C36 . . . . -1.3(6) ?
C34 C35 C36 C31 . . . . 0.7(5) ?
C36 C31 C32 C33 . . . . -0.9(4) ?
C37 B2 O3 C24 . . . . -147.9(2) ?
C37 B2 O4 C30 . . . . 153.1(2) ?
C37 B2 C31 C32 . . . . -96.0(3) ?
C37 B2 C31 C36 . . . . 77.3(3) ?
C37 C38 C39 C40 . . . . 0.9(6) ?
C38 C37 C42 C41 . . . . -0.8(4) ?
C38 C39 C40 C41 . . . . -0.7(6) ?
C39 C40 C41 C42 . . . . -0.2(5) ?
C40 C41 C42 C37 . . . . 1.0(5) ?
C42 C37 C38 C39 . . . . -0.2(5) ?
C43 N2 C28 C27 . . . . 4.5(4) ?
C43 N2 C28 C29 . . . . -175.7(2) ?
C43 N2 C45 C46 . . . . -100.7(3) ?
C45 N2 C28 C27 . . . . -172.7(3) ?
C45 N2 C28 C29 . . . . 7.1(4) ?
C45 N2 C43 C44 . . . . 89.6(4) ?
C2 C3 C4 C5 . . . . -0.2(7) ?
C3 C2 C7 O2 . . . . 177.0(3) ?
C3 C2 C7 C6 . . . . 0.4(5) ?
C3 C4 C5 N1 . . . . 177.8(4) ?
C3 C4 C5 C6 . . . . -1.3(6) ?
C4 C5 C6 C7 . . . . 2.3(5) ?
C5 N1 C20 C21 . . . . -85.1(5) ?
C5 N1 C22 C23 . . . . -87.7(4) ?
C5 C6 C7 O2 . . . . -178.4(3) ?
C5 C6 C7 C2 . . . . -1.9(5) ?
C7 C2 C3 C4 . . . . 0.6(6) ?
C8 B1 O2 C7 . . . . 77.5(3) ?
C8 B1 C14 C15 . . . . -13.9(4) ?
C8 B1 C14 C19 . . . . 168.9(2) ?
C8 C9 C10 C11 . . . . 1.0(5) ?
C9 C8 C13 C12 . . . . 0.3(5) ?
C9 C10 C11 C12 . . . . -0.9(6) ?
C10 C11 C12 C13 . . . . 0.6(6) ?
C11 C12 C13 C8 . . . . -0.3(6) ?
C13 C8 C9 C10 . . . . -0.6(4) ?
C14 B1 O2 C7 . . . . -154.2(2) ?
C14 B1 C8 C9 . . . . 105.5(3) ?
C14 B1 C8 C13 . . . . -73.5(3) ?
C14 C15 C16 C17 . . . . 0.3(4) ?
C15 C14 C19 C18 . . . . -0.6(4) ?
C15 C16 C17 C18 . . . . -0.6(5) ?
C16 C17 C18 C19 . . . . 0.3(5) ?
C17 C18 C19 C14 . . . . 0.3(5) ?
C19 C14 C15 C16 . . . . 0.2(4) ?
C20 N1 C5 C4 . . . . 1.3(5) ?
C20 N1 C5 C6 . . . . -179.7(3) ?
C20 N1 C22 C23 . . . . 90.9(4) ?
C22 N1 C5 C4 . . . . 179.7(4) ?
C22 N1 C5 C6 . . . . -1.2(5) ?
C22 N1 C20 C21 . . . . 96.3(4) ?
